data_9007777
loop_
_publ_author_name
'Weichsel, A.'
'Lis, T.'

_publ_section_title
;
 Structure of silver(I) barium phosphoenolpyruvate trihydrate
;
_journal_name_full 'Acta Crystallographica, Section C'
_journal_page_first 962
_journal_page_last 965
_journal_paper_doi 10.1107/S0108270189010188
_journal_volume 46
_journal_year 1990
_chemical_formula_structural AgBaC3H2O6P.3H2O
_chemical_formula_sum 'C3 H8 Ag Ba O9 P'
_space_group_IT_number 14
_symmetry_space_group_name_Hall '-P 2yab'
_symmetry_space_group_name_H-M 'P 1 21/a 1'
_cell_angle_alpha 90
_cell_angle_beta 90.57
_cell_angle_gamma 90
_cell_length_a 6.578
_cell_length_b 23.811
_cell_length_c 6.610
_cell_formula_units_Z 4
_cell_volume 1035.265
_database_code_amcsd 0010137
_exptl_crystal_density_diffrn 2.979
_cod_original_formula_sum 'Ba Ag P O9 C3 H8'
_cod_database_code 9007777
_amcsd_formula_title AgBaC3H2O6P.3H2O

loop_
_space_group_symop_operation_xyz
x,y,z
1/2+x,1/2-y,z
1/2-x,1/2+y,-z
-x,-y,-z

loop_
_atom_site_label
_atom_site_fract_x
_atom_site_fract_y
_atom_site_fract_z
_atom_site_U_iso_or_equiv
Ba 0.75284 0.68488 0.47973 0.01300
Ag 0.09055 0.55547 0.47839 0.03000
P 0.28669 0.67253 0.75315 0.01200
O1 0.39450 0.72250 0.66830 0.02200
O2 0.11060 0.65109 0.63150 0.02700
O3 0.24430 0.67658 0.97850 0.02100
O4 0.47250 0.62561 0.73370 0.01800
O5 0.76830 0.57050 0.58070 0.02800
O6 0.65850 0.48750 0.68970 0.02400
O7 0.50670 0.74946 0.19860 0.02400
O8 0.93960 0.61638 0.16630 0.04000
O9 0.51310 0.61717 0.22520 0.03600
C1 0.64280 0.53963 0.66760 0.01600
C2 0.45670 0.56833 0.75280 0.01500
C3 0.30390 0.54037 0.83610 0.02300
H3 0.17600 0.55900 0.91100 0.03800
H31 0.31100 0.49600 0.86000 0.02800
H7 0.63200 0.75800 0.12900 0.09100
H71 0.42100 0.72500 0.11700 0.06000
H8 0.04100 0.63300 0.07900 0.04100
H81 0.81600 0.60700 0.09100 0.05100
H9 0.50500 0.57700 0.20800 0.13000
H91 0.42300 0.63600 0.13100 0.02400

loop_
_cod_related_entry_id
_cod_related_entry_database
_cod_related_entry_code
1 AMCSD 0010137
